data_2104570
loop_
_publ_author_name
'Marsh, Richard E.'

_publ_section_title
;
 Space groups <i>P</i>1 and <i>Cc</i>: how are they doing?
;
_journal_coeditor_code BK5088
_journal_issue 6
_journal_name_full 'Acta Crystallographica Section B'
_journal_page_first 782
_journal_page_last 783
_journal_paper_doi 10.1107/S0108768109046448
_journal_volume 65
_journal_year 2009
_chemical_formula_moiety 'C19 H14 O2'
_chemical_formula_sum 'C19 H14 O2'
_chemical_formula_weight 274.30
_chemical_name_systematic 9-Phenyl-9H-xanthen-9-ol
_space_group_IT_number 2
_symmetry_cell_setting triclinic
_symmetry_Int_Tables_number 2
_symmetry_space_group_name_Hall '-P 1'
_symmetry_space_group_name_H-M 'P -1'
_cell_angle_alpha 81.577(3)
_cell_angle_beta 71.429(3)
_cell_angle_gamma 66.610(2)
_cell_formula_units_Z 2
_cell_length_a 8.7116(3)
_cell_length_b 8.9282(4)
_cell_length_c 10.3514(4)
_cell_measurement_temperature 273(2)
_cell_volume 700.30(5)
_diffrn_ambient_temperature 273(2)
_diffrn_measurement_device_type 'CCD area detector'
_diffrn_radiation_monochromator graphite
_diffrn_radiation_type MoK\a
_diffrn_radiation_wavelength 0.71073
_diffrn_source 'fine-focus sealed tube'
_exptl_crystal_colour colorless
_exptl_crystal_density_diffrn 1.301
_exptl_crystal_density_method 'not measured'
_exptl_crystal_description rectangular
_exptl_crystal_F_000 288
_exptl_crystal_size_max 0.26
_exptl_crystal_size_mid 0.21
_exptl_crystal_size_min 0.17
_cod_data_source_file bk5088.cif
_cod_data_source_block HIGHAH
_cod_original_sg_symbol_H-M P-1
_cod_database_code 2104570

loop_
_symmetry_equiv_pos_as_xyz
'x, y, z'
'-x, -y, -z'

loop_
_atom_site_label
_atom_site_type_symbol
_atom_site_fract_x
_atom_site_fract_y
_atom_site_fract_z
_atom_site_occupancy
C1 C 0.3674 0.2562 0.2044 1
C2 C 0.3306 0.1319 0.1686 1
H1 H 0.4200 0.0488 0.1135 1
C3 C 0.1656 0.1300 0.2127 1
H2 H 0.1440 0.0460 0.1880 1
C4 C 0.0321 0.2526 0.2935 1
H3 H -0.0800 0.2516 0.3230 1
C5 C 0.0634 0.3766 0.3308 1
H4 H -0.0270 0.4600 0.3849 1
C6 C 0.2320 0.3759 0.2867 1
O1 O 0.2536 0.5023 0.3330 1
C7 C 0.4090 0.5246 0.2750 1
C8 C 0.4139 0.6664 0.3112 1
H5 H 0.3170 0.7378 0.3717 1
C9 C 0.5622 0.6998 0.2570 1
H6 H 0.5668 0.7933 0.2822 1
C10 C 0.7038 0.5964 0.1656 1
H7 H 0.8032 0.6212 0.1268 1
C11 C 0.6987 0.4550 0.1314 1
H8 H 0.7958 0.3848 0.0700 1
C12 C 0.5511 0.4157 0.1870 1
C13 C 0.5516 0.2544 0.1555 1
C14 C 0.6717 0.1137 0.2239 1
C15 C 0.6352 0.1090 0.3648 1
H9 H 0.5384 0.1908 0.4159 1
C16 C 0.7412 -0.0161 0.4298 1
H10 H 0.7153 -0.0184 0.5243 1
C17 C 0.8846 -0.1364 0.3552 1
H11 H 0.9565 -0.2201 0.3988 1
C18 C 0.9221 -0.1334 0.2160 1
H12 H 1.0194 -0.2152 0.1654 1
C19 C 0.8156 -0.0092 0.1504 1
H13 H 0.8415 -0.0085 0.0560 1
O2 O 0.6227 0.2268 0.0118 1
H14 H 0.5538 0.2890 -0.0274 1

loop_
_geom_angle_atom_site_label_1
_geom_angle_atom_site_label_2
_geom_angle_atom_site_label_3
_geom_angle
_geom_angle_site_symmetry_1
_geom_angle_site_symmetry_2
_geom_angle_site_symmetry_3
_geom_angle_publ_flag
C6 O1 C7 118.08 . . . yes
C13 O2 H14 109.00 . . . no
C2 C1 C13 120.33 . . . no
C6 C1 C13 122.20 . . . no
C2 C1 C6 117.46 . . . no
C1 C2 C3 121.39 . . . no
C2 C3 C4 119.89 . . . no
C3 C4 C5 120.35 . . . no
C4 C5 C6 119.15 . . . no
O1 C6 C1 122.77 . . . yes
O1 C6 C5 115.47 . . . yes
C1 C6 C5 121.75 . . . no
O1 C7 C8 115.40 . . . yes
O1 C7 C12 123.10 . . . yes
C8 C7 C12 121.50 . . . no
C7 C8 C9 119.46 . . . no
C8 C9 C10 120.36 . . . no
C9 C10 C11 119.82 . . . no
C10 C11 C12 121.22 . . . no
C7 C12 C11 117.58 . . . no
C7 C12 C13 121.79 . . . no
C11 C12 C13 120.58 . . . no
O2 C13 C12 110.04 . . . yes
O2 C13 C14 106.27 . . . yes
C1 C13 C12 109.84 . . . no
C1 C13 C14 110.67 . . . no
C12 C13 C14 109.73 . . . no
O2 C13 C1 110.24 . . . yes
C13 C14 C15 119.17 . . . no
C15 C14 C19 118.57 . . . no
C13 C14 C19 122.26 . . . no
C14 C15 C16 120.66 . . . no
C15 C16 C17 120.04 . . . no
C16 C17 C18 119.92 . . . no
C17 C18 C19 120.31 . . . no
C14 C19 C18 120.50 . . . no

loop_
_geom_bond_atom_site_label_1
_geom_bond_atom_site_label_2
_geom_bond_distance
_geom_bond_site_symmetry_1
_geom_bond_site_symmetry_2
_geom_bond_publ_flag
O1 C6 1.3868 . . yes
O1 C7 1.3763 . . yes
O2 C13 1.4340 . . yes
O2 H14 0.8100 . . no
C1 C6 1.3730 . . no
C1 C13 1.5153 . . no
C1 C2 1.3965 . . no
C2 C3 1.3689 . . no
C3 C4 1.3741 . . no
C4 C5 1.3715 . . no
C5 C6 1.3900 . . no
C7 C12 1.3759 . . no
C7 C8 1.3918 . . no
C8 C9 1.3667 . . no
C9 C10 1.3702 . . no
C10 C11 1.3808 . . no
C11 C12 1.3912 . . no
C12 C13 1.5205 . . no
C13 C14 1.5303 . . no
C14 C19 1.3781 . . no
C14 C15 1.3883 . . no
C15 C16 1.3819 . . no
C16 C17 1.3688 . . no
C17 C18 1.3709 . . no
C18 C19 1.3840 . . no
C2 H1 0.9300 . . no
C3 H2 0.9300 . . no
C4 H3 0.9300 . . no
C5 H4 0.9300 . . no
C8 H5 0.9300 . . no
C9 H6 0.9300 . . no
C10 H7 0.9300 . . no
C11 H8 0.9300 . . no
C15 H9 0.9300 . . no
C16 H10 0.9300 . . no
C17 H11 0.9300 . . no
C18 H12 0.9300 . . no
C19 H13 0.9300 . . no

loop_
_cod_related_entry_id
_cod_related_entry_database
_cod_related_entry_code
1 ChemSpider 62219
